data_7710978
loop_
_publ_author_name
'Liu, Xiao-Lin'
'Zhang, Xiao-Yi'
'Zhao, Hai-Xia'
'Long, La-Sheng'
'Zheng, Lansun'

_publ_section_title
;
 Thermal Induced Charge Transfer in Quinoid-bridged Linear Cu3 Compound
;
_journal_name_full 'Dalton Transactions'
_journal_paper_doi 10.1039/D2DT01980A
_journal_year 2022
_chemical_formula_moiety 'C24 H4 Cl8 Cu3 O18, 2(C5 H13 Br N)'
_chemical_formula_sum 'C34 H30 Br2 Cl8 Cu3 N2 O18'
_chemical_formula_weight 1388.64
_space_group_crystal_system triclinic
_space_group_IT_number 2
_space_group_name_Hall '-P 1'
_space_group_name_H-M_alt 'P -1'
_atom_sites_solution_hydrogens mixed
_atom_sites_solution_primary iterative
_audit_creation_date 2022-01-20
_audit_creation_method
;
Olex2 1.5
(compiled 2021.12.09 svn.r5202d8cf for OlexSys, GUI svn.r6439)
;
_audit_update_record
;
2022-01-22 deposited with the CCDC.	2022-08-15 downloaded from the CCDC.
;
_cell_angle_alpha 98.477(2)
_cell_angle_beta 95.120(2)
_cell_angle_gamma 95.417(2)
_cell_formula_units_Z 1
_cell_length_a 7.2675(2)
_cell_length_b 12.4908(3)
_cell_length_c 12.5292(3)
_cell_measurement_reflns_used 5618
_cell_measurement_temperature 299.99(10)
_cell_measurement_theta_max 75.8100
_cell_measurement_theta_min 3.6060
_cell_volume 1113.75(5)
_computing_cell_refinement 'CrysAlisPro 1.171.40.80a (Rigaku OD, 2020)'
_computing_data_collection 'CrysAlisPro 1.171.40.80a (Rigaku OD, 2020)'
_computing_data_reduction 'CrysAlisPro 1.171.40.80a (Rigaku OD, 2020)'
_computing_molecular_graphics 'Olex2 1.5 (Dolomanov et al., 2009)'
_computing_publication_material 'Olex2 1.5 (Dolomanov et al., 2009)'
_computing_structure_refinement 'SHELXL 2018/3 (Sheldrick, 2015)'
_computing_structure_solution 'olex2.solve 1.5 (Bourhis et al., 2015)'
_diffrn_ambient_environment air
_diffrn_ambient_temperature 299.99(10)
_diffrn_detector 'Hybrid Pixel Array Detector'
_diffrn_detector_area_resol_mean 10.0000
_diffrn_detector_type HyPix
_diffrn_measured_fraction_theta_full 0.987
_diffrn_measured_fraction_theta_max 0.952
_diffrn_measurement_details
;
List of Runs (angles in degrees, time in seconds):

  # Type    Start    End  Width  t~exp~   \w     \q     \k     \f   Frames
#--------------------------------------------------------------------------
  1  \w    -42.00 -16.00   0.50    0.68    --  -43.10  38.00 -90.00   52
  2  \w    -16.00  20.00   0.50    0.68    --  -43.10  19.00 -90.00   72
  3  \w      4.00  34.00   0.50    0.68    --  -43.10  38.00 -90.00   60
  4  \w    -44.00 -13.00   0.50    2.73    --  -90.25  45.00 -30.00   62
  5  \w    -64.00 -15.00   0.50    2.73    --  -90.25  61.00  60.00   98
  6  \w    -70.00 -32.00   0.50    2.73    --  -90.25  61.00   0.00   76
  7  \w    -91.00 -47.00   0.50    2.73    --  -90.25 125.00 120.00   88
  8  \w   -114.00  -6.00   0.50    0.68    --  -43.10 -19.00  90.00  216
  9  \w    -25.00  66.00   0.50    0.68    --   43.10 -57.00  90.00  182
 10  \w     48.00  93.00   0.50    0.68    --   43.10-125.00 -30.00   90
 11  \w     36.00  75.00   0.50    2.73    --  111.75 -94.00-120.00   78
 12  \w     44.00 104.00   0.50    2.73    --  111.75 -77.00 -60.00  120
 13  \w     70.00 103.00   0.50    2.73    --  111.75 -94.00 -30.00   66
 14  \w     43.00  69.00   0.50    2.73    --  111.75 -61.00  30.00   52
 15  \w     41.00  67.00   0.50    2.73    --  111.75 -61.00 -30.00   52
 16  \w     53.00 122.00   0.50    2.73    --  111.75  15.00  60.00  138
 17  \w    141.00 169.00   0.50    2.73    --  111.75  15.00  60.00   56
 18  \w     86.00 155.00   0.50    2.73    --  111.75  61.00  30.00  138
 19  \w     87.00 150.00   0.50    2.73    --  111.75  45.00 -60.00  126
 20  \w    124.00 176.00   0.50    2.73    --  111.75   0.00-150.00  104
 21  \w     92.00 125.00   0.50    2.73    --  111.75 125.00-150.00   66
 22  \w    139.00 167.00   0.50    2.73    --  111.75 125.00-150.00   56
 23  \w     39.00  65.00   0.50    2.73    --  111.75 -61.00  90.00   52
 24  \w     36.00  81.00   0.50    2.73    --  111.75 -94.00 150.00   90
 25  \w     68.00 116.00   0.50    2.73    --  111.75-125.00 150.00   96
 26  \w     70.00 116.00   0.50    2.73    --  111.75-125.00  90.00   92
 27  \w     41.00  69.00   0.50    2.73    --  111.75 -61.00 120.00   56
 28  \w     41.00  68.00   0.50    2.73    --  111.75 -61.00  60.00   54
 29  \w     38.00  69.00   0.50    2.73    --  111.75 -61.00 150.00   62
 30  \w     39.00 117.00   0.50    2.73    --  111.75-125.00 -30.00  156
 31  \w     51.00  77.00   0.50    2.73    --  111.75 -94.00-150.00   52
 32  \w     59.00 109.00   0.50    2.73    --  111.75 -94.00-180.00  100
 33  \w     39.00 111.00   0.50    2.73    --  111.75-125.00 -60.00  144
 34  \w     37.00  69.00   0.50    2.73    --  111.75 -61.00-180.00   64
 35  \w     37.00 121.00   0.50    2.73    --  111.75   0.00-150.00  168
 36  \w   -107.00 -70.00   0.50    0.68    --  -43.10-125.00  90.00   74
 37  \w   -138.00-113.00   0.50    2.73    --  -90.25 -94.00-120.00   50
 38  \w   -118.00 -91.00   0.50    0.68    --  -43.10-125.00-150.00   54
;
_diffrn_measurement_device 'four-circle diffractometer'
_diffrn_measurement_device_type 'XtaLAB Synergy, Dualflex, HyPix'
_diffrn_measurement_method '\w scans'
_diffrn_orient_matrix_type 'CrysAlisPro convention (1999,Acta A55,543-557)'
_diffrn_orient_matrix_UB_11 -0.1358037000
_diffrn_orient_matrix_UB_12 -0.0866048000
_diffrn_orient_matrix_UB_13 0.0362756000
_diffrn_orient_matrix_UB_21 0.1569241000
_diffrn_orient_matrix_UB_22 -0.0741497000
_diffrn_orient_matrix_UB_23 0.0087289000
_diffrn_orient_matrix_UB_31 0.0532109000
_diffrn_orient_matrix_UB_32 0.0523879000
_diffrn_orient_matrix_UB_33 0.1193207000
_diffrn_radiation_monochromator mirror
_diffrn_radiation_probe x-ray
_diffrn_radiation_type 'Cu K\a'
_diffrn_radiation_wavelength 1.54184
_diffrn_reflns_av_R_equivalents 0.0417
_diffrn_reflns_av_unetI/netI 0.0525
_diffrn_reflns_Laue_measured_fraction_full 0.987
_diffrn_reflns_Laue_measured_fraction_max 0.952
_diffrn_reflns_limit_h_max 9
_diffrn_reflns_limit_h_min -9
_diffrn_reflns_limit_k_max 15
_diffrn_reflns_limit_k_min -15
_diffrn_reflns_limit_l_max 15
_diffrn_reflns_limit_l_min -15
_diffrn_reflns_number 10326
_diffrn_reflns_point_group_measured_fraction_full 0.987
_diffrn_reflns_point_group_measured_fraction_max 0.952
_diffrn_reflns_theta_full 67.684
_diffrn_reflns_theta_max 76.316
_diffrn_reflns_theta_min 3.599
_diffrn_source 'micro-focus sealed X-ray tube'
_diffrn_source_type 'PhotonJet (Cu) X-ray Source'
_exptl_absorpt_coefficient_mu 8.873
_exptl_absorpt_correction_T_max 1.00000
_exptl_absorpt_correction_T_min 0.61081
_exptl_absorpt_correction_type multi-scan
_exptl_absorpt_process_details
;
CrysAlisPro 1.171.40.80a (Rigaku Oxford Diffraction, 2020)
Empirical absorption correction using spherical harmonics,
 implemented in SCALE3 ABSPACK scaling algorithm.
;
_exptl_crystal_colour 'clear dark black'
_exptl_crystal_colour_lustre clear
_exptl_crystal_colour_modifier dark
_exptl_crystal_colour_primary black
_exptl_crystal_density_diffrn 2.070
_exptl_crystal_description plate
_exptl_crystal_F_000 685
_exptl_crystal_size_max 0.05
_exptl_crystal_size_mid 0.05
_exptl_crystal_size_min 0.02
_refine_diff_density_max 2.188
_refine_diff_density_min -1.202
_refine_diff_density_rms 0.193
_refine_ls_extinction_method none
_refine_ls_goodness_of_fit_ref 1.073
_refine_ls_hydrogen_treatment constr
_refine_ls_matrix_type full
_refine_ls_number_parameters 308
_refine_ls_number_reflns 4443
_refine_ls_number_restraints 2
_refine_ls_restrained_S_all 1.074
_refine_ls_R_factor_all 0.0643
_refine_ls_R_factor_gt 0.0608
_refine_ls_shift/su_max 0.000
_refine_ls_shift/su_mean 0.000
_refine_ls_structure_factor_coef Fsqd
_refine_ls_weighting_details 'w=1/[\s^2^(Fo^2^)+(0.1168P)^2^+1.4522P] where P=(Fo^2^+2Fc^2^)/3'
_refine_ls_weighting_scheme calc
_refine_ls_wR_factor_gt 0.1736
_refine_ls_wR_factor_ref 0.1795
_reflns_Friedel_coverage 0.000
_reflns_number_gt 4031
_reflns_number_total 4443
_reflns_threshold_expression 'I > 2\s(I)'
_cod_data_source_file d2dt01980a2.cif
_cod_data_source_block exp_1049
_cod_database_code 7710978
_shelx_shelxl_version_number 2018/3
_shelx_space_group_comment
;
The symmetry employed for this shelxl refinement is uniquely defined
by the following loop, which should always be used as a source of
symmetry information in preference to the above space-group names.
They are only intended as comments.
;
_shelx_estimated_absorpt_t_max 0.843
_shelx_estimated_absorpt_t_min 0.665
_olex2_refinement_description
;
1. Fixed Uiso
 At 1.2 times of:
  All C(H,H) groups
 At 1.5 times of:
  All C(H,H,H) groups, All O(H,H) groups
2. Restrained distances
 H9a-O4_$1
 2.05 with sigma of 0.01
 O3_$2-H9b
 2.13 with sigma of 0.01
3.a Rotating group:
 O9(H9a,H9b)
3.b Secondary CH2 refined with riding coordinates:
 C14(H14a,H14b), C13(H13a,H13b)
3.c Idealised Me refined as rotating group:
 C16(H16a,H16b,H16c), C17(H17a,H17b,H17c), C15(H15a,H15b,H15c)
;
_olex2_submission_special_instructions 'No special instructions were received'
_oxdiff_exptl_absorpt_empirical_details
;
Empirical correction (ABSPACK) includes:
- Absorption correction using spherical harmonics
- Frame scaling
;
_oxdiff_exptl_absorpt_empirical_full_max 4.226
_oxdiff_exptl_absorpt_empirical_full_min 0.567

loop_
_space_group_symop_operation_xyz
'x, y, z'
'-x, -y, -z'

loop_
_atom_site_label
_atom_site_type_symbol
_atom_site_fract_x
_atom_site_fract_y
_atom_site_fract_z
_atom_site_U_iso_or_equiv
_atom_site_adp_type
_atom_site_occupancy
_atom_site_site_symmetry_order
_atom_site_calc_flag
_atom_site_refinement_flags_posn
_atom_site_refinement_flags_adp
_atom_site_refinement_flags_occupancy
_atom_site_disorder_assembly
_atom_site_disorder_group
Cu2 Cu 0.500000 0.000000 0.000000 0.0320(2) Uani 1 2 d S . P . .
Cu1 Cu 0.76319(8) 0.46797(4) 0.48579(4) 0.0334(2) Uani 1 1 d . . . . .
Br1 Br -0.16739(9) 0.14880(5) 0.78810(8) 0.0815(3) Uani 1 1 d . . . . .
Cl1 Cl 0.75786(14) 0.40175(8) 0.08599(7) 0.0385(2) Uani 1 1 d . . . . .
Cl4 Cl 1.04077(14) 0.85012(7) 0.55470(8) 0.0393(3) Uani 1 1 d . . . . .
Cl2 Cl 0.72233(15) 0.54952(8) 0.87824(7) 0.0406(3) Uani 1 1 d . . . . .
Cl3 Cl 0.44853(15) 0.09436(8) 0.40739(9) 0.0427(3) Uani 1 1 d . . . . .
O5 O 0.7583(4) 0.4497(2) 0.3294(2) 0.0333(6) Uani 1 1 d . . . . .
O2 O 0.7470(5) 0.4936(2) 0.6395(2) 0.0396(7) Uani 1 1 d . . . . .
O6 O 0.6150(4) 0.3282(2) 0.4582(2) 0.0377(6) Uani 1 1 d . . . . .
O1 O 0.8983(4) 0.6114(2) 0.5096(2) 0.0353(6) Uani 1 1 d . . . . .
O8 O 0.5888(4) 0.1698(2) 0.0347(2) 0.0405(6) Uani 1 1 d . . . . .
O7 O 0.4775(4) 0.0394(2) 0.1689(2) 0.0416(7) Uani 1 1 d . . . . .
O9 O 0.2382(4) 0.0273(3) -0.0294(3) 0.0493(8) Uani 1 1 d . . . . .
H9A H 0.198842 0.057331 0.029032 0.074 Uiso 1 1 d DR U . . .
H9B H 0.169033 -0.033377 -0.046420 0.074 Uiso 1 1 d DR U . . .
O3 O 1.0335(5) 0.9052(2) 0.7940(2) 0.0451(7) Uani 1 1 d . . . . .
O4 O 0.8623(5) 0.7849(2) 0.9265(2) 0.0481(8) Uani 1 1 d . . . . .
N1 N 0.2937(5) 0.2564(3) 0.7456(3) 0.0339(7) Uani 1 1 d . . . . .
C7 C 0.6840(5) 0.3559(3) 0.2834(3) 0.0282(7) Uani 1 1 d . . . . .
C12 C 0.6741(5) 0.3182(3) 0.1731(3) 0.0303(7) Uani 1 1 d . . . . .
C8 C 0.6038(5) 0.2839(3) 0.3595(3) 0.0293(7) Uani 1 1 d . . . . .
C9 C 0.5300(5) 0.1779(3) 0.3203(3) 0.0311(7) Uani 1 1 d . . . . .
C11 C 0.6006(5) 0.2110(3) 0.1311(3) 0.0315(7) Uani 1 1 d . . . . .
C4 C 0.8729(5) 0.7418(3) 0.8328(3) 0.0323(8) Uani 1 1 d . . . . .
C1 C 0.8917(5) 0.6612(3) 0.6068(3) 0.0287(7) Uani 1 1 d . . . . .
C2 C 0.9536(5) 0.7681(3) 0.6423(3) 0.0297(7) Uani 1 1 d . . . . .
C3 C 0.9596(5) 0.8138(3) 0.7549(3) 0.0307(7) Uani 1 1 d . . . . .
C10 C 0.5307(5) 0.1350(3) 0.2101(3) 0.0308(7) Uani 1 1 d . . . . .
C6 C 0.8120(5) 0.5907(3) 0.6832(3) 0.0290(7) Uani 1 1 d . . . . .
C5 C 0.8106(5) 0.6316(3) 0.7913(3) 0.0307(7) Uani 1 1 d . . . . .
C14 C 0.1136(6) 0.3082(3) 0.7347(3) 0.0380(8) Uani 1 1 d . . . . .
H14A H 0.144939 0.386094 0.739612 0.046 Uiso 1 1 calc R U . . .
H14B H 0.051734 0.281652 0.662525 0.046 Uiso 1 1 calc R U . . .
C16 C 0.2648(7) 0.1353(4) 0.7152(5) 0.0535(11) Uani 1 1 d . . . . .
H16A H 0.189007 0.104924 0.764648 0.080 Uiso 1 1 calc R U . . .
H16B H 0.382849 0.106745 0.718784 0.080 Uiso 1 1 calc R U . . .
H16C H 0.203881 0.116521 0.642735 0.080 Uiso 1 1 calc R U . . .
C17 C 0.4171(7) 0.3010(4) 0.6686(4) 0.0522(11) Uani 1 1 d . . . . .
H17A H 0.351060 0.290938 0.597370 0.078 Uiso 1 1 calc R U . . .
H17B H 0.526148 0.263270 0.666214 0.078 Uiso 1 1 calc R U . . .
H17C H 0.452898 0.377258 0.693062 0.078 Uiso 1 1 calc R U . . .
C13 C -0.0224(7) 0.2899(4) 0.8146(4) 0.0528(11) Uani 1 1 d . . . . .
H13A H -0.107095 0.345491 0.814848 0.063 Uiso 1 1 calc R U . . .
H13B H 0.044895 0.299507 0.886321 0.063 Uiso 1 1 calc R U . . .
C15 C 0.3888(8) 0.2880(5) 0.8584(4) 0.0558(12) Uani 1 1 d . . . . .
H15A H 0.397138 0.365600 0.878742 0.084 Uiso 1 1 calc R U . . .
H15B H 0.511474 0.265278 0.860984 0.084 Uiso 1 1 calc R U . . .
H15C H 0.318837 0.253354 0.907714 0.084 Uiso 1 1 calc R U . . .

loop_
_atom_site_aniso_label
_atom_site_aniso_U_11
_atom_site_aniso_U_22
_atom_site_aniso_U_33
_atom_site_aniso_U_23
_atom_site_aniso_U_13
_atom_site_aniso_U_12
Cu2 0.0452(5) 0.0215(4) 0.0245(4) -0.0054(3) -0.0028(3) -0.0001(3)
Cu1 0.0526(4) 0.0221(3) 0.0215(3) -0.0028(2) 0.0051(2) -0.0081(2)
Br1 0.0538(4) 0.0502(4) 0.1501(8) 0.0354(4) 0.0331(4) 0.0027(3)
Cl1 0.0520(5) 0.0380(5) 0.0261(4) 0.0084(3) 0.0042(4) 0.0024(4)
Cl4 0.0514(5) 0.0280(4) 0.0371(5) 0.0095(3) 0.0004(4) -0.0065(4)
Cl2 0.0573(6) 0.0372(5) 0.0287(4) 0.0075(4) 0.0120(4) 0.0020(4)
Cl3 0.0558(6) 0.0273(5) 0.0440(5) 0.0074(4) 0.0086(4) -0.0069(4)
O5 0.0527(16) 0.0218(12) 0.0221(12) -0.0013(9) 0.0033(10) -0.0042(10)
O2 0.0653(18) 0.0255(13) 0.0244(12) -0.0020(10) 0.0116(12) -0.0105(12)
O6 0.0589(17) 0.0259(13) 0.0241(12) -0.0027(10) 0.0077(11) -0.0102(12)
O1 0.0551(16) 0.0244(13) 0.0227(12) -0.0014(9) 0.0044(11) -0.0077(11)
O8 0.0548(17) 0.0365(15) 0.0252(13) -0.0074(11) -0.0020(11) 0.0044(12)
O7 0.0538(17) 0.0236(13) 0.0405(15) -0.0076(11) -0.0037(12) -0.0029(11)
O9 0.0504(17) 0.0394(16) 0.0482(17) -0.0195(13) -0.0081(13) 0.0081(13)
O3 0.066(2) 0.0253(14) 0.0367(15) -0.0065(11) -0.0058(13) -0.0031(12)
O4 0.081(2) 0.0334(15) 0.0281(14) -0.0051(11) 0.0086(14) 0.0092(14)
N1 0.0414(17) 0.0296(15) 0.0323(16) 0.0105(12) 0.0051(12) 0.0019(12)
C7 0.0372(18) 0.0207(15) 0.0261(16) 0.0032(12) 0.0009(13) 0.0030(13)
C12 0.0396(18) 0.0282(17) 0.0222(16) 0.0015(13) 0.0009(13) 0.0054(14)
C8 0.0374(18) 0.0224(16) 0.0263(16) 0.0008(13) 0.0007(13) 0.0005(13)
C9 0.0369(18) 0.0228(16) 0.0318(18) 0.0018(13) 0.0029(14) -0.0011(13)
C11 0.0367(18) 0.0279(17) 0.0274(17) -0.0020(13) -0.0038(13) 0.0076(14)
C4 0.045(2) 0.0257(17) 0.0247(17) -0.0025(13) -0.0008(14) 0.0099(14)
C1 0.0367(18) 0.0256(16) 0.0233(16) 0.0043(13) 0.0008(13) 0.0016(13)
C2 0.0381(18) 0.0226(16) 0.0264(17) 0.0015(13) 0.0004(13) -0.0004(13)
C3 0.0387(18) 0.0226(16) 0.0287(17) -0.0006(13) -0.0019(14) 0.0044(13)
C10 0.0351(18) 0.0227(16) 0.0315(18) -0.0014(13) -0.0034(14) 0.0026(13)
C6 0.0385(18) 0.0221(16) 0.0251(16) 0.0013(13) 0.0038(13) 0.0007(13)
C5 0.0404(18) 0.0264(17) 0.0252(16) 0.0022(13) 0.0050(13) 0.0040(13)
C14 0.044(2) 0.0279(18) 0.042(2) 0.0102(15) 0.0021(16) 0.0012(15)
C16 0.058(3) 0.030(2) 0.074(3) 0.008(2) 0.011(2) 0.0102(19)
C17 0.054(3) 0.056(3) 0.053(3) 0.021(2) 0.019(2) 0.005(2)
C13 0.054(3) 0.046(3) 0.061(3) 0.006(2) 0.016(2) 0.011(2)
C15 0.058(3) 0.071(3) 0.037(2) 0.010(2) -0.004(2) 0.004(2)

loop_
_atom_type_symbol
_atom_type_description
_atom_type_scat_dispersion_real
_atom_type_scat_dispersion_imag
_atom_type_scat_source
C C 0.0181 0.0091 'International Tables Vol C Tables 4.2.6.8 and 6.1.1.4'
H H 0.0000 0.0000 'International Tables Vol C Tables 4.2.6.8 and 6.1.1.4'
Br Br -0.6763 1.2805 'International Tables Vol C Tables 4.2.6.8 and 6.1.1.4'
Cl Cl 0.3639 0.7018 'International Tables Vol C Tables 4.2.6.8 and 6.1.1.4'
Cu Cu -1.9646 0.5888 'International Tables Vol C Tables 4.2.6.8 and 6.1.1.4'
N N 0.0311 0.0180 'International Tables Vol C Tables 4.2.6.8 and 6.1.1.4'
O O 0.0492 0.0322 'International Tables Vol C Tables 4.2.6.8 and 6.1.1.4'

loop_
_geom_angle_atom_site_label_1
_geom_angle_atom_site_label_2
_geom_angle_atom_site_label_3
_geom_angle
_geom_angle_site_symmetry_1
_geom_angle_site_symmetry_3
_geom_angle_publ_flag
O8 Cu2 O8 180.0 2_655 . ?
O7 Cu2 O8 76.55(11) . . ?
O7 Cu2 O8 76.55(11) 2_655 2_655 ?
O7 Cu2 O8 103.45(11) 2_655 . ?
O7 Cu2 O8 103.45(11) . 2_655 ?
O7 Cu2 O7 180.0 2_655 . ?
O9 Cu2 O8 88.40(13) 2_655 . ?
O9 Cu2 O8 91.60(13) 2_655 2_655 ?
O9 Cu2 O8 91.60(13) . . ?
O9 Cu2 O8 88.40(13) . 2_655 ?
O9 Cu2 O7 90.94(13) . 2_655 ?
O9 Cu2 O7 89.06(13) 2_655 2_655 ?
O9 Cu2 O7 89.06(13) . . ?
O9 Cu2 O7 90.94(13) 2_655 . ?
O9 Cu2 O9 180.0 . 2_655 ?
O2 Cu1 O5 174.40(13) . . ?
O2 Cu1 O6 96.07(11) . . ?
O2 Cu1 O1 84.84(11) . . ?
O6 Cu1 O5 84.16(11) . . ?
O1 Cu1 O5 94.61(11) . . ?
O1 Cu1 O6 176.47(13) . . ?
C7 O5 Cu1 112.6(2) . . ?
C6 O2 Cu1 112.5(2) . . ?
C8 O6 Cu1 112.6(2) . . ?
C1 O1 Cu1 111.9(2) . . ?
C11 O8 Cu2 115.7(3) . . ?
C10 O7 Cu2 115.7(3) . . ?
Cu2 O9 H9A 109.9 . . ?
Cu2 O9 H9B 109.8 . . ?
H9A O9 H9B 104.1 . . ?
C16 N1 C14 112.5(3) . . ?
C16 N1 C17 108.0(4) . . ?
C16 N1 C15 110.6(4) . . ?
C17 N1 C14 107.0(3) . . ?
C15 N1 C14 110.3(3) . . ?
C15 N1 C17 108.3(4) . . ?
O5 C7 C12 124.8(3) . . ?
O5 C7 C8 114.8(3) . . ?
C12 C7 C8 120.4(3) . . ?
C7 C12 Cl1 120.4(3) . . ?
C7 C12 C11 120.5(3) . . ?
C11 C12 Cl1 119.1(3) . . ?
O6 C8 C7 115.0(3) . . ?
O6 C8 C9 124.8(3) . . ?
C9 C8 C7 120.2(3) . . ?
C8 C9 Cl3 120.3(3) . . ?
C8 C9 C10 120.4(3) . . ?
C10 C9 Cl3 119.2(3) . . ?
O8 C11 C12 125.1(4) . . ?
O8 C11 C10 115.9(3) . . ?
C12 C11 C10 119.0(3) . . ?
O4 C4 C3 117.6(3) . . ?
O4 C4 C5 124.3(4) . . ?
C5 C4 C3 118.1(3) . . ?
O1 C1 C2 124.8(3) . . ?
O1 C1 C6 114.7(3) . . ?
C2 C1 C6 120.5(3) . . ?
C1 C2 Cl4 120.8(3) . . ?
C1 C2 C3 121.0(3) . . ?
C3 C2 Cl4 118.1(3) . . ?
O3 C3 C4 117.9(3) . . ?
O3 C3 C2 124.0(4) . . ?
C2 C3 C4 118.1(3) . . ?
O7 C10 C9 125.0(4) . . ?
O7 C10 C11 115.8(3) . . ?
C9 C10 C11 119.2(3) . . ?
O2 C6 C1 115.2(3) . . ?
O2 C6 C5 124.3(3) . . ?
C5 C6 C1 120.5(3) . . ?
C4 C5 Cl2 118.5(3) . . ?
C6 C5 Cl2 120.1(3) . . ?
C6 C5 C4 121.4(3) . . ?
N1 C14 H14A 107.9 . . ?
N1 C14 H14B 107.9 . . ?
H14A C14 H14B 107.2 . . ?
C13 C14 N1 117.5(3) . . ?
C13 C14 H14A 107.9 . . ?
C13 C14 H14B 107.9 . . ?
N1 C16 H16A 109.5 . . ?
N1 C16 H16B 109.5 . . ?
N1 C16 H16C 109.5 . . ?
H16A C16 H16B 109.5 . . ?
H16A C16 H16C 109.5 . . ?
H16B C16 H16C 109.5 . . ?
N1 C17 H17A 109.5 . . ?
N1 C17 H17B 109.5 . . ?
N1 C17 H17C 109.5 . . ?
H17A C17 H17B 109.5 . . ?
H17A C17 H17C 109.5 . . ?
H17B C17 H17C 109.5 . . ?
Br1 C13 H13A 108.4 . . ?
Br1 C13 H13B 108.4 . . ?
C14 C13 Br1 115.4(3) . . ?
C14 C13 H13A 108.4 . . ?
C14 C13 H13B 108.4 . . ?
H13A C13 H13B 107.5 . . ?
N1 C15 H15A 109.5 . . ?
N1 C15 H15B 109.5 . . ?
N1 C15 H15C 109.5 . . ?
H15A C15 H15B 109.5 . . ?
H15A C15 H15C 109.5 . . ?
H15B C15 H15C 109.5 . . ?

loop_
_geom_bond_atom_site_label_1
_geom_bond_atom_site_label_2
_geom_bond_distance
_geom_bond_site_symmetry_2
_geom_bond_publ_flag
Cu2 O8 2.127(3) . ?
Cu2 O8 2.127(3) 2_655 ?
Cu2 O7 2.126(3) . ?
Cu2 O7 2.126(3) 2_655 ?
Cu2 O9 1.977(3) 2_655 ?
Cu2 O9 1.977(3) . ?
Cu1 O5 1.936(2) . ?
Cu1 O2 1.921(3) . ?
Cu1 O6 1.931(3) . ?
Cu1 O1 1.929(3) . ?
Br1 C13 1.934(5) . ?
Cl1 C12 1.728(4) . ?
Cl4 C2 1.729(4) . ?
Cl2 C5 1.726(4) . ?
Cl3 C9 1.722(4) . ?
O5 C7 1.274(4) . ?
O2 C6 1.283(4) . ?
O6 C8 1.270(5) . ?
O1 C1 1.290(4) . ?
O8 C11 1.234(5) . ?
O7 C10 1.241(5) . ?
O9 H9A 0.8570 . ?
O9 H9B 0.8562 . ?
O3 C3 1.226(5) . ?
O4 C4 1.230(5) . ?
N1 C14 1.517(5) . ?
N1 C16 1.495(5) . ?
N1 C17 1.505(5) . ?
N1 C15 1.497(5) . ?
C7 C12 1.385(5) . ?
C7 C8 1.521(5) . ?
C12 C11 1.401(5) . ?
C8 C9 1.381(5) . ?
C9 C10 1.405(5) . ?
C11 C10 1.554(5) . ?
C4 C3 1.556(5) . ?
C4 C5 1.414(5) . ?
C1 C2 1.363(5) . ?
C1 C6 1.510(5) . ?
C2 C3 1.437(5) . ?
C6 C5 1.376(5) . ?
C14 H14A 0.9700 . ?
C14 H14B 0.9700 . ?
C14 C13 1.494(7) . ?
C16 H16A 0.9600 . ?
C16 H16B 0.9600 . ?
C16 H16C 0.9600 . ?
C17 H17A 0.9600 . ?
C17 H17B 0.9600 . ?
C17 H17C 0.9600 . ?
C13 H13A 0.9700 . ?
C13 H13B 0.9700 . ?
C15 H15A 0.9600 . ?
C15 H15B 0.9600 . ?
C15 H15C 0.9600 . ?

loop_
_geom_hbond_atom_site_label_D
_geom_hbond_atom_site_label_H
_geom_hbond_atom_site_label_A
_geom_hbond_distance_DH
_geom_hbond_distance_HA
_geom_hbond_distance_DA
_geom_hbond_angle_DHA
_geom_hbond_site_symmetry_A
_geom_hbond_publ_flag
O9 H9A O4 0.86 2.07 2.702(4) 130.2 2_666 yes
O9 H9B O3 0.86 2.15 2.725(4) 124.5 1_444 yes

loop_
_geom_torsion_atom_site_label_1
_geom_torsion_atom_site_label_2
_geom_torsion_atom_site_label_3
_geom_torsion_atom_site_label_4
_geom_torsion
_geom_torsion_site_symmetry_1
_geom_torsion_site_symmetry_2
_geom_torsion_site_symmetry_3
_geom_torsion_site_symmetry_4
_geom_torsion_publ_flag
Cu2 O8 C11 C12 173.1(3) . . . . ?
Cu2 O8 C11 C10 -5.7(4) . . . . ?
Cu2 O7 C10 C9 -179.2(3) . . . . ?
Cu2 O7 C10 C11 1.4(4) . . . . ?
Cu1 O5 C7 C12 -175.2(3) . . . . ?
Cu1 O5 C7 C8 4.5(4) . . . . ?
Cu1 O2 C6 C1 -2.1(4) . . . . ?
Cu1 O2 C6 C5 177.4(3) . . . . ?
Cu1 O6 C8 C7 -8.3(4) . . . . ?
Cu1 O6 C8 C9 170.2(3) . . . . ?
Cu1 O1 C1 C2 -171.1(3) . . . . ?
Cu1 O1 C1 C6 10.2(4) . . . . ?
Cl1 C12 C11 O8 -0.5(5) . . . . ?
Cl1 C12 C11 C10 178.2(3) . . . . ?
Cl4 C2 C3 O3 -4.9(5) . . . . ?
Cl4 C2 C3 C4 177.2(3) . . . . ?
Cl3 C9 C10 O7 -0.5(5) . . . . ?
Cl3 C9 C10 C11 178.8(3) . . . . ?
O5 C7 C12 Cl1 -2.6(5) . . . . ?
O5 C7 C12 C11 175.7(3) . . . . ?
O5 C7 C8 O6 2.6(5) . . . . ?
O5 C7 C8 C9 -176.0(3) . . . . ?
O2 C6 C5 Cl2 1.6(6) . . . . ?
O2 C6 C5 C4 -175.6(4) . . . . ?
O6 C8 C9 Cl3 -1.3(6) . . . . ?
O6 C8 C9 C10 -177.5(4) . . . . ?
O1 C1 C2 Cl4 2.8(5) . . . . ?
O1 C1 C2 C3 -173.1(3) . . . . ?
O1 C1 C6 O2 -5.7(5) . . . . ?
O1 C1 C6 C5 174.8(3) . . . . ?
O8 C11 C10 O7 3.0(5) . . . . ?
O8 C11 C10 C9 -176.4(3) . . . . ?
O4 C4 C3 O3 8.9(5) . . . . ?
O4 C4 C3 C2 -173.0(4) . . . . ?
O4 C4 C5 Cl2 -2.8(6) . . . . ?
O4 C4 C5 C6 174.4(4) . . . . ?
N1 C14 C13 Br1 -77.6(5) . . . . ?
C7 C12 C11 O8 -178.8(4) . . . . ?
C7 C12 C11 C10 -0.1(5) . . . . ?
C7 C8 C9 Cl3 177.1(3) . . . . ?
C7 C8 C9 C10 1.0(5) . . . . ?
C12 C7 C8 O6 -177.7(3) . . . . ?
C12 C7 C8 C9 3.8(5) . . . . ?
C12 C11 C10 O7 -175.9(3) . . . . ?
C12 C11 C10 C9 4.7(5) . . . . ?
C8 C7 C12 Cl1 177.7(3) . . . . ?
C8 C7 C12 C11 -4.0(5) . . . . ?
C8 C9 C10 O7 175.7(4) . . . . ?
C8 C9 C10 C11 -5.0(5) . . . . ?
C1 C2 C3 O3 171.1(4) . . . . ?
C1 C2 C3 C4 -6.8(5) . . . . ?
C1 C6 C5 Cl2 -179.0(3) . . . . ?
C1 C6 C5 C4 3.8(6) . . . . ?
C2 C1 C6 O2 175.6(3) . . . . ?
C2 C1 C6 C5 -3.8(5) . . . . ?
C3 C4 C5 Cl2 177.6(3) . . . . ?
C3 C4 C5 C6 -5.2(5) . . . . ?
C6 C1 C2 Cl4 -178.7(3) . . . . ?
C6 C1 C2 C3 5.5(5) . . . . ?
C5 C4 C3 O3 -171.5(4) . . . . ?
C5 C4 C3 C2 6.6(5) . . . . ?
C16 N1 C14 C13 70.3(5) . . . . ?
C17 N1 C14 C13 -171.2(4) . . . . ?
C15 N1 C14 C13 -53.6(5) . . . . ?
